data_2312613
loop_
_publ_author_name
'Zigelstein, Rachel'
'Lough, Alan J.'
'Bender, Timothy P.'

_publ_section_title
;
 The influence of the axial group on the crystal structures of boron
 subphthalocyanines.
;
_journal_coeditor_code DG3059
_journal_issue 10
_journal_name_full 'Acta crystallographica. Section C, Structural chemistry'
_journal_paper_doi 10.1107/S2053229624006934
_journal_volume 80
_journal_year 2024
_chemical_formula_iupac 'C30 H12 B F5 N6 S'
_chemical_formula_moiety 'C30 H12 B F5 N6 S'
_chemical_formula_sum 'C30 H12 B F5 N6 S'
_chemical_formula_weight 594.33
_chemical_name_systematic
;
(2,3,4,5,6-Pentafluorobenzenethiolato)(subphthalocyaninato)boron
;
_space_group_crystal_system triclinic
_space_group_IT_number 2
_space_group_name_Hall '-P 1'
_space_group_name_H-M_alt 'P -1'
_atom_sites_solution_hydrogens geom
_atom_sites_solution_primary direct
_audit_creation_method SHELXL-2019/1
_cell_angle_alpha 95.863(2)
_cell_angle_beta 92.861(2)
_cell_angle_gamma 115.433(2)
_cell_formula_units_Z 4
_cell_length_a 10.7010(5)
_cell_length_b 11.8651(6)
_cell_length_c 22.4968(13)
_cell_measurement_reflns_used 9956
_cell_measurement_temperature 150(2)
_cell_measurement_theta_max 27.44
_cell_measurement_theta_min 2.65
_cell_volume 2552.1(2)
_computing_cell_refinement
;
APEX4 (Bruker, 2021)
;
_computing_data_collection
;
APEX4 (Bruker, 2021)
;
_computing_data_reduction
;
APEX4 (Bruker, 2021)
;
_computing_molecular_graphics
;
PLATON (Spek, 2020)
;
_computing_publication_material
;
SHELXTL (Sheldrick, 2008)
;
_computing_structure_refinement
;
SHELXL2019 (Sheldrick, 2015<i>b</i>)
;
_computing_structure_solution
;
SHELXT2018 (Sheldrick, 2015<i>a</i>)
;
_diffrn_ambient_temperature 150(2)
_diffrn_measured_fraction_theta_full 1.000
_diffrn_measured_fraction_theta_max 0.999
_diffrn_measurement_device_type 'Bruker Kappa APEX-DUO CMOS PHOTON II'
_diffrn_measurement_method '\f and \w scans'
_diffrn_radiation_type MoK\a
_diffrn_radiation_wavelength 0.71073
_diffrn_reflns_av_R_equivalents 0.0732
_diffrn_reflns_av_unetI/netI 0.0590
_diffrn_reflns_limit_h_max 13
_diffrn_reflns_limit_h_min -13
_diffrn_reflns_limit_k_max 15
_diffrn_reflns_limit_k_min -15
_diffrn_reflns_limit_l_max 29
_diffrn_reflns_limit_l_min -29
_diffrn_reflns_number 75917
_diffrn_reflns_theta_full 25.242
_diffrn_reflns_theta_max 27.498
_diffrn_reflns_theta_min 1.919
_diffrn_source 'sealed tube with Bruker Triumph monochromator'
_exptl_absorpt_coefficient_mu 0.198
_exptl_absorpt_correction_T_max 0.7456
_exptl_absorpt_correction_T_min 0.7125
_exptl_absorpt_correction_type multi-scan
_exptl_absorpt_process_details
;
(SADABS; Krause <i>et al.</i>,  2015)
;
_exptl_crystal_colour pink
_exptl_crystal_density_diffrn 1.547
_exptl_crystal_description Shard
_exptl_crystal_F_000 1200
_exptl_crystal_size_max 0.350
_exptl_crystal_size_mid 0.240
_exptl_crystal_size_min 0.050
_refine_diff_density_max 0.388
_refine_diff_density_min -0.305
_refine_ls_extinction_method none
_refine_ls_goodness_of_fit_ref 1.019
_refine_ls_hydrogen_treatment constr
_refine_ls_matrix_type full
_refine_ls_number_parameters 775
_refine_ls_number_reflns 11711
_refine_ls_number_restraints 0
_refine_ls_restrained_S_all 1.019
_refine_ls_R_factor_all 0.0838
_refine_ls_R_factor_gt 0.0434
_refine_ls_shift/su_max 0.001
_refine_ls_shift/su_mean 0.000
_refine_ls_structure_factor_coef Fsqd
_refine_ls_weighting_details 'w=1/[\s^2^(Fo^2^)+(0.0407P)^2^+0.8213P] where P=(Fo^2^+2Fc^2^)/3'
_refine_ls_weighting_scheme calc
_refine_ls_wR_factor_gt 0.0895
_refine_ls_wR_factor_ref 0.1022
_reflns_number_gt 7793
_reflns_number_total 11711
_reflns_threshold_expression 'I > 2\s(I)'
_cod_data_source_file dg3059.cif
_cod_data_source_block d23110_a
_cod_database_code 2312613
_shelx_space_group_comment
;
The symmetry employed for this shelxl refinement is uniquely defined
by the following loop, which should always be used as a source of
symmetry information in preference to the above space-group names.
They are only intended as comments.
;
_shelx_estimated_absorpt_t_min 0.934
_shelx_estimated_absorpt_t_max 0.990

loop_
_space_group_symop_operation_xyz
'x, y, z'
'-x, -y, -z'

loop_
_atom_site_type_symbol
_atom_site_label
_atom_site_fract_x
_atom_site_fract_y
_atom_site_fract_z
_atom_site_U_iso_or_equiv
_atom_site_adp_type
_atom_site_calc_flag
_atom_site_occupancy
_atom_site_disorder_assembly
_atom_site_disorder_group
S S1A 0.49981(5) 0.53057(5) 0.88589(2) 0.02616(12) Uani d 1 . .
F F1A 0.70408(13) 0.72707(11) 0.98271(5) 0.0396(3) Uani d 1 . .
F F2A 0.87347(15) 0.69748(13) 1.06595(6) 0.0555(4) Uani d 1 . .
F F3A 0.86448(16) 0.46768(15) 1.07207(6) 0.0605(4) Uani d 1 . .
F F4A 0.68146(16) 0.26465(13) 0.99579(6) 0.0546(4) Uani d 1 . .
F F5A 0.51425(13) 0.29185(11) 0.91116(6) 0.0408(3) Uani d 1 . .
N N1A 0.59322(15) 0.61609(14) 0.77505(7) 0.0215(3) Uani d 1 . .
N N2A 0.73161(16) 0.83583(15) 0.80554(7) 0.0242(4) Uani d 1 . .
N N3A 0.77455(15) 0.68489(14) 0.85414(7) 0.0215(3) Uani d 1 . .
N N4A 0.89447(16) 0.55887(15) 0.86719(7) 0.0243(4) Uani d 1 . .
N N5A 0.67759(15) 0.47455(14) 0.80606(7) 0.0215(3) Uani d 1 . .
N N6A 0.54706(15) 0.42765(14) 0.71034(7) 0.0239(4) Uani d 1 . .
C C1A 0.53955(18) 0.53801(17) 0.72171(8) 0.0222(4) Uani d 1 . .
C C2A 0.51256(18) 0.61359(18) 0.68042(9) 0.0232(4) Uani d 1 . .
C C3A 0.45649(19) 0.5861(2) 0.62048(9) 0.0279(4) Uani d 1 . .
H H3AA 0.420030 0.502772 0.599805 0.034 Uiso calc 1 . .
C C4A 0.4556(2) 0.6839(2) 0.59199(10) 0.0322(5) Uani d 1 . .
H H4AA 0.417881 0.667264 0.551164 0.039 Uiso calc 1 . .
C C5A 0.5091(2) 0.8069(2) 0.62219(10) 0.0322(5) Uani d 1 . .
H H5AA 0.506186 0.871727 0.601473 0.039 Uiso calc 1 . .
C C6A 0.56586(19) 0.83616(19) 0.68124(9) 0.0278(4) Uani d 1 . .
H H6AA 0.602715 0.920053 0.701251 0.033 Uiso calc 1 . .
C C7A 0.56762(18) 0.73904(18) 0.71074(9) 0.0241(4) Uani d 1 . .
C C8A 0.63000(19) 0.73977(17) 0.76930(8) 0.0226(4) Uani d 1 . .
C C9A 0.80774(19) 0.80627(18) 0.84451(8) 0.0233(4) Uani d 1 . .
C C10A 0.9500(2) 0.88135(18) 0.87186(8) 0.0261(4) Uani d 1 . .
C C11A 1.0384(2) 1.00860(19) 0.87489(9) 0.0320(5) Uani d 1 . .
H H11A 1.005876 1.065382 0.861224 0.038 Uiso calc 1 . .
C C12A 1.1753(2) 1.0506(2) 0.89839(10) 0.0370(5) Uani d 1 . .
H H12A 1.237145 1.137540 0.901278 0.044 Uiso calc 1 . .
C C13A 1.2244(2) 0.9674(2) 0.91794(9) 0.0347(5) Uani d 1 . .
H H13A 1.318807 0.999044 0.934015 0.042 Uiso calc 1 . .
C C14A 1.1379(2) 0.8396(2) 0.91432(9) 0.0298(5) Uani d 1 . .
H H14A 1.172164 0.783299 0.927093 0.036 Uiso calc 1 . .
C C15A 0.99935(19) 0.79625(18) 0.89140(8) 0.0252(4) Uani d 1 . .
C C16A 0.88793(19) 0.66983(18) 0.87543(8) 0.0226(4) Uani d 1 . .
C C17A 0.79314(19) 0.46576(18) 0.82956(8) 0.0227(4) Uani d 1 . .
C C18A 0.79684(19) 0.35882(17) 0.79304(9) 0.0242(4) Uani d 1 . .
C C19A 0.8868(2) 0.30175(18) 0.79667(10) 0.0292(5) Uani d 1 . .
H H19A 0.957599 0.327545 0.829189 0.035 Uiso calc 1 . .
C C20A 0.8695(2) 0.20672(19) 0.75150(10) 0.0327(5) Uani d 1 . .
H H20A 0.927164 0.164496 0.753782 0.039 Uiso calc 1 . .
C C21A 0.7686(2) 0.17136(19) 0.70237(10) 0.0328(5) Uani d 1 . .
H H21A 0.761129 0.107275 0.671469 0.039 Uiso calc 1 . .
C C22A 0.6794(2) 0.22745(18) 0.69774(9) 0.0291(5) Uani d 1 . .
H H22A 0.611713 0.203445 0.664093 0.035 Uiso calc 1 . .
C C23A 0.69218(19) 0.32043(17) 0.74412(9) 0.0244(4) Uani d 1 . .
C C24A 0.62320(18) 0.40202(17) 0.75149(8) 0.0226(4) Uani d 1 . .
C C25A 0.60524(19) 0.51087(18) 0.94308(8) 0.0245(4) Uani d 1 . .
C C26A 0.6973(2) 0.61149(19) 0.98424(9) 0.0285(4) Uani d 1 . .
C C27A 0.7847(2) 0.5979(2) 1.02709(9) 0.0352(5) Uani d 1 . .
C C28A 0.7799(2) 0.4815(2) 1.03038(9) 0.0375(5) Uani d 1 . .
C C29A 0.6884(2) 0.3795(2) 0.99165(9) 0.0353(5) Uani d 1 . .
C C30A 0.6022(2) 0.39450(19) 0.94868(9) 0.0275(4) Uani d 1 . .
B B1A 0.6405(2) 0.5772(2) 0.82919(10) 0.0219(5) Uani d 1 . .
S S1B 0.05882(5) 0.33569(5) 0.26516(2) 0.02715(12) Uani d 1 . .
F F1B 0.04317(13) 0.09077(11) 0.29706(6) 0.0424(3) Uani d 1 . .
F F2B 0.14031(15) 0.04637(13) 0.39967(7) 0.0585(4) Uani d 1 . .
F F3B 0.26808(17) 0.23581(17) 0.49192(6) 0.0701(5) Uani d 1 . .
F F4B 0.30082(17) 0.47153(16) 0.47987(7) 0.0698(5) Uani d 1 . .
F F5B 0.20496(13) 0.51909(11) 0.37741(6) 0.0433(3) Uani d 1 . .
N N1B -0.23801(15) 0.23867(14) 0.23854(7) 0.0207(3) Uani d 1 . .
N N2B -0.30813(16) 0.06499(15) 0.29462(7) 0.0254(4) Uani d 1 . .
N N3B -0.15998(15) 0.27250(15) 0.34106(7) 0.0228(3) Uani d 1 . .
N N4B -0.10216(16) 0.47125(16) 0.39815(8) 0.0307(4) Uani d 1 . .
N N5B -0.13423(15) 0.44460(14) 0.29154(7) 0.0237(4) Uani d 1 . .
N N6B -0.27014(16) 0.40254(14) 0.19762(7) 0.0249(4) Uani d 1 . .
C C1B -0.29694(19) 0.28062(18) 0.19606(8) 0.0221(4) Uani d 1 . .
C C2B -0.40868(19) 0.16806(18) 0.16220(8) 0.0237(4) Uani d 1 . .
C C3B -0.5002(2) 0.1510(2) 0.11228(9) 0.0285(4) Uani d 1 . .
H H3BA -0.492009 0.219762 0.091914 0.034 Uiso calc 1 . .
C C4B -0.6034(2) 0.0308(2) 0.09323(9) 0.0344(5) Uani d 1 . .
H H4BA -0.665957 0.016571 0.058757 0.041 Uiso calc 1 . .
C C5B -0.6174(2) -0.0702(2) 0.12372(10) 0.0364(5) Uani d 1 . .
H H5BA -0.690252 -0.151387 0.109873 0.044 Uiso calc 1 . .
C C6B -0.5279(2) -0.05479(19) 0.17342(9) 0.0310(5) Uani d 1 . .
H H6BA -0.538709 -0.123884 0.194044 0.037 Uiso calc 1 . .
C C7B -0.42164(19) 0.06468(18) 0.19246(8) 0.0243(4) Uani d 1 . .
C C8B -0.31642(19) 0.11382(17) 0.24397(9) 0.0228(4) Uani d 1 . .
C C9B -0.23438(19) 0.14713(19) 0.34350(9) 0.0251(4) Uani d 1 . .
C C10B -0.2379(2) 0.1365(2) 0.40754(9) 0.0300(5) Uani d 1 . .
C C11B -0.2983(2) 0.0321(2) 0.43806(10) 0.0400(6) Uani d 1 . .
H H11B -0.342530 -0.051183 0.417192 0.048 Uiso calc 1 . .
C C12B -0.2910(3) 0.0554(3) 0.50023(11) 0.0526(7) Uani d 1 . .
H H12B -0.330177 -0.013614 0.522317 0.063 Uiso calc 1 . .
C C13B -0.2278(3) 0.1772(3) 0.53090(11) 0.0561(7) Uani d 1 . .
H H13B -0.224288 0.188703 0.573469 0.067 Uiso calc 1 . .
C C14B -0.1697(2) 0.2822(3) 0.50167(10) 0.0437(6) Uani d 1 . .
H H14B -0.128543 0.364963 0.523142 0.052 Uiso calc 1 . .
C C15B -0.1743(2) 0.2611(2) 0.43919(9) 0.0318(5) Uani d 1 . .
C C16B -0.13312(19) 0.3478(2) 0.39478(9) 0.0274(4) Uani d 1 . .
C C17B -0.11308(19) 0.51507(19) 0.34637(9) 0.0280(4) Uani d 1 . .
C C18B -0.13774(19) 0.62262(19) 0.33445(10) 0.0320(5) Uani d 1 . .
C C19B -0.1270(2) 0.7287(2) 0.37161(12) 0.0426(6) Uani d 1 . .
H H19B -0.094618 0.743089 0.413044 0.051 Uiso calc 1 . .
C C20B -0.1650(2) 0.8119(2) 0.34621(14) 0.0501(7) Uani d 1 . .
H H20B -0.156079 0.885709 0.370620 0.060 Uiso calc 1 . .
C C21B -0.2161(2) 0.7912(2) 0.28592(13) 0.0461(6) Uani d 1 . .
H H21B -0.241384 0.850687 0.270219 0.055 Uiso calc 1 . .
C C22B -0.2304(2) 0.68553(19) 0.24864(12) 0.0376(5) Uani d 1 . .
H H22B -0.266527 0.670671 0.207679 0.045 Uiso calc 1 . .
C C23B -0.19008(19) 0.60121(18) 0.27311(10) 0.0295(5) Uani d 1 . .
C C24B -0.19621(19) 0.48072(18) 0.24739(9) 0.0247(4) Uani d 1 . .
C C25B 0.12095(18) 0.30688(18) 0.33317(9) 0.0241(4) Uani d 1 . .
C C26B 0.1063(2) 0.18742(19) 0.34126(9) 0.0292(5) Uani d 1 . .
C C27B 0.1549(2) 0.1632(2) 0.39406(11) 0.0367(5) Uani d 1 . .
C C28B 0.2192(2) 0.2582(3) 0.44062(10) 0.0426(6) Uani d 1 . .
C C29B 0.2361(2) 0.3779(2) 0.43455(10) 0.0408(6) Uani d 1 . .
C C30B 0.1874(2) 0.4015(2) 0.38137(9) 0.0303(5) Uani d 1 . .
B B1B -0.1227(2) 0.3236(2) 0.28434(10) 0.0218(5) Uani d 1 . .

loop_
_atom_site_aniso_label
_atom_site_aniso_U_11
_atom_site_aniso_U_22
_atom_site_aniso_U_33
_atom_site_aniso_U_12
_atom_site_aniso_U_13
_atom_site_aniso_U_23
S1A 0.0222(2) 0.0340(3) 0.0249(3) 0.0136(2) 0.0059(2) 0.0076(2)
F1A 0.0545(8) 0.0296(7) 0.0365(7) 0.0221(6) -0.0012(6) -0.0010(5)
F2A 0.0630(9) 0.0541(9) 0.0418(8) 0.0258(8) -0.0208(7) -0.0145(7)
F3A 0.0809(11) 0.0797(11) 0.0376(8) 0.0549(9) -0.0187(7) 0.0003(7)
F4A 0.0915(11) 0.0470(8) 0.0410(8) 0.0453(8) -0.0020(7) 0.0093(7)
F5A 0.0473(8) 0.0287(7) 0.0396(8) 0.0117(6) -0.0016(6) 0.0015(6)
N1A 0.0187(8) 0.0230(9) 0.0233(9) 0.0094(7) 0.0035(7) 0.0040(7)
N2A 0.0221(8) 0.0252(9) 0.0260(9) 0.0118(7) 0.0035(7) -0.0001(7)
N3A 0.0220(8) 0.0253(9) 0.0182(8) 0.0114(7) 0.0028(6) 0.0025(7)
N4A 0.0260(8) 0.0287(9) 0.0202(9) 0.0128(8) 0.0046(7) 0.0070(7)
N5A 0.0195(8) 0.0230(8) 0.0213(9) 0.0078(7) 0.0044(6) 0.0064(7)
N6A 0.0191(8) 0.0237(9) 0.0251(9) 0.0054(7) 0.0024(7) 0.0048(7)
C1A 0.0166(9) 0.0242(10) 0.0225(10) 0.0057(8) 0.0019(8) 0.0038(8)
C2A 0.0167(9) 0.0290(11) 0.0257(11) 0.0106(8) 0.0045(8) 0.0071(8)
C3A 0.0203(10) 0.0346(12) 0.0283(11) 0.0116(9) 0.0006(8) 0.0042(9)
C4A 0.0252(10) 0.0464(14) 0.0285(12) 0.0176(10) 0.0019(9) 0.0113(10)
C5A 0.0262(11) 0.0423(13) 0.0371(13) 0.0202(10) 0.0080(9) 0.0186(10)
C6A 0.0205(10) 0.0288(11) 0.0372(12) 0.0124(9) 0.0062(9) 0.0098(9)
C7A 0.0168(9) 0.0293(11) 0.0291(11) 0.0117(8) 0.0059(8) 0.0068(9)
C8A 0.0214(9) 0.0243(10) 0.0250(10) 0.0119(8) 0.0068(8) 0.0056(8)
C9A 0.0243(10) 0.0260(11) 0.0210(10) 0.0129(9) 0.0051(8) -0.0005(8)
C10A 0.0265(10) 0.0287(11) 0.0216(10) 0.0122(9) 0.0017(8) -0.0036(8)
C11A 0.0316(11) 0.0261(11) 0.0347(12) 0.0117(9) 0.0005(9) -0.0051(9)
C12A 0.0317(11) 0.0299(12) 0.0404(13) 0.0078(10) 0.0008(10) -0.0070(10)
C13A 0.0225(10) 0.0408(13) 0.0313(12) 0.0087(10) -0.0023(9) -0.0097(10)
C14A 0.0275(10) 0.0397(13) 0.0209(11) 0.0153(10) -0.0007(8) -0.0024(9)
C15A 0.0245(10) 0.0302(11) 0.0187(10) 0.0108(9) 0.0028(8) -0.0006(8)
C16A 0.0226(10) 0.0303(11) 0.0155(9) 0.0118(9) 0.0031(7) 0.0041(8)
C17A 0.0224(10) 0.0253(10) 0.0225(10) 0.0104(9) 0.0067(8) 0.0100(8)
C18A 0.0243(10) 0.0216(10) 0.0271(11) 0.0084(8) 0.0083(8) 0.0095(8)
C19A 0.0256(10) 0.0257(11) 0.0385(12) 0.0108(9) 0.0091(9) 0.0130(9)
C20A 0.0339(11) 0.0255(11) 0.0456(14) 0.0163(10) 0.0158(10) 0.0130(10)
C21A 0.0398(12) 0.0214(11) 0.0374(13) 0.0120(10) 0.0152(10) 0.0058(9)
C22A 0.0320(11) 0.0221(11) 0.0302(12) 0.0080(9) 0.0069(9) 0.0058(9)
C23A 0.0243(10) 0.0199(10) 0.0281(11) 0.0069(8) 0.0086(8) 0.0095(8)
C24A 0.0198(9) 0.0204(10) 0.0223(10) 0.0036(8) 0.0042(8) 0.0032(8)
C25A 0.0232(10) 0.0317(11) 0.0214(10) 0.0137(9) 0.0088(8) 0.0060(8)
C26A 0.0326(11) 0.0299(11) 0.0256(11) 0.0160(10) 0.0071(9) 0.0027(9)
C27A 0.0387(12) 0.0423(13) 0.0235(11) 0.0192(11) -0.0020(9) -0.0040(10)
C28A 0.0458(13) 0.0540(15) 0.0215(11) 0.0312(12) -0.0026(10) 0.0038(10)
C29A 0.0528(14) 0.0373(13) 0.0273(12) 0.0293(12) 0.0070(10) 0.0081(10)
C30A 0.0313(11) 0.0292(11) 0.0209(10) 0.0121(9) 0.0060(9) 0.0020(9)
B1A 0.0209(10) 0.0234(12) 0.0215(11) 0.0089(9) 0.0050(9) 0.0048(9)
S1B 0.0247(2) 0.0386(3) 0.0241(3) 0.0174(2) 0.0081(2) 0.0107(2)
F1B 0.0457(8) 0.0275(7) 0.0490(8) 0.0130(6) -0.0004(6) -0.0006(6)
F2B 0.0599(9) 0.0552(9) 0.0758(11) 0.0336(8) 0.0095(8) 0.0360(8)
F3B 0.0752(11) 0.1215(15) 0.0381(9) 0.0635(11) -0.0019(7) 0.0260(9)
F4B 0.0746(11) 0.0881(12) 0.0421(9) 0.0411(10) -0.0204(8) -0.0242(8)
F5B 0.0436(7) 0.0329(7) 0.0528(9) 0.0185(6) 0.0031(6) -0.0045(6)
N1B 0.0220(8) 0.0198(8) 0.0217(8) 0.0099(7) 0.0039(6) 0.0043(7)
N2B 0.0285(9) 0.0272(9) 0.0258(9) 0.0157(8) 0.0071(7) 0.0081(7)
N3B 0.0198(8) 0.0287(9) 0.0209(9) 0.0113(7) 0.0035(7) 0.0034(7)
N4B 0.0208(8) 0.0373(11) 0.0298(10) 0.0109(8) 0.0018(7) -0.0047(8)
N5B 0.0204(8) 0.0239(9) 0.0257(9) 0.0092(7) 0.0024(7) 0.0010(7)
N6B 0.0235(8) 0.0233(9) 0.0294(9) 0.0106(7) 0.0047(7) 0.0075(7)
C1B 0.0224(9) 0.0254(10) 0.0217(10) 0.0124(8) 0.0057(8) 0.0063(8)
C2B 0.0245(10) 0.0259(10) 0.0221(10) 0.0121(9) 0.0059(8) 0.0023(8)
C3B 0.0291(11) 0.0353(12) 0.0233(11) 0.0165(10) 0.0040(8) 0.0015(9)
C4B 0.0314(11) 0.0428(13) 0.0243(11) 0.0141(10) -0.0003(9) -0.0046(10)
C5B 0.0330(12) 0.0331(12) 0.0296(12) 0.0043(10) 0.0043(9) -0.0082(10)
C6B 0.0360(12) 0.0228(11) 0.0286(12) 0.0077(9) 0.0101(9) 0.0001(9)
C7B 0.0269(10) 0.0244(10) 0.0226(10) 0.0121(9) 0.0067(8) 0.0014(8)
C8B 0.0250(10) 0.0207(10) 0.0259(11) 0.0121(8) 0.0075(8) 0.0038(8)
C9B 0.0241(10) 0.0323(11) 0.0254(11) 0.0167(9) 0.0081(8) 0.0097(9)
C10B 0.0269(10) 0.0475(13) 0.0272(11) 0.0245(10) 0.0087(9) 0.0146(10)
C11B 0.0436(13) 0.0567(15) 0.0385(14) 0.0341(12) 0.0157(11) 0.0250(11)
C12B 0.0626(17) 0.080(2) 0.0411(15) 0.0474(16) 0.0236(13) 0.0373(15)
C13B 0.0678(18) 0.096(2) 0.0279(14) 0.0536(18) 0.0158(13) 0.0234(15)
C14B 0.0447(13) 0.0743(18) 0.0239(12) 0.0368(13) 0.0045(10) 0.0069(12)
C15B 0.0256(10) 0.0527(14) 0.0252(11) 0.0243(11) 0.0032(9) 0.0068(10)
C16B 0.0186(9) 0.0428(13) 0.0211(11) 0.0145(9) 0.0017(8) 0.0006(9)
C17B 0.0186(9) 0.0293(11) 0.0316(12) 0.0080(9) 0.0033(8) -0.0035(9)
C18B 0.0192(10) 0.0246(11) 0.0476(14) 0.0063(9) 0.0079(9) -0.0025(10)
C19B 0.0286(11) 0.0307(12) 0.0604(16) 0.0084(10) 0.0090(11) -0.0096(11)
C20B 0.0322(12) 0.0245(12) 0.089(2) 0.0108(10) 0.0141(13) -0.0098(13)
C21B 0.0287(12) 0.0230(12) 0.086(2) 0.0117(10) 0.0064(13) 0.0039(12)
C22B 0.0230(10) 0.0259(11) 0.0642(16) 0.0105(9) 0.0062(10) 0.0076(11)
C23B 0.0175(9) 0.0205(10) 0.0476(14) 0.0056(8) 0.0075(9) 0.0033(9)
C24B 0.0193(9) 0.0227(10) 0.0330(12) 0.0090(8) 0.0061(8) 0.0065(9)
C25B 0.0192(9) 0.0314(11) 0.0247(11) 0.0129(9) 0.0064(8) 0.0054(9)
C26B 0.0256(10) 0.0330(12) 0.0311(12) 0.0141(9) 0.0049(9) 0.0061(9)
C27B 0.0325(12) 0.0432(14) 0.0441(14) 0.0226(11) 0.0075(10) 0.0188(11)
C28B 0.0382(13) 0.0706(18) 0.0314(13) 0.0335(13) 0.0032(10) 0.0161(12)
C29B 0.0352(12) 0.0589(16) 0.0273(12) 0.0238(12) -0.0037(10) -0.0102(11)
C30B 0.0253(10) 0.0339(12) 0.0348(12) 0.0165(10) 0.0041(9) 0.0003(10)
B1B 0.0207(10) 0.0252(12) 0.0217(11) 0.0120(9) 0.0027(9) 0.0037(9)

loop_
_atom_type_symbol
_atom_type_description
_atom_type_scat_dispersion_real
_atom_type_scat_dispersion_imag
_atom_type_scat_source
C C 0.0033 0.0016 'International Tables Vol C Tables 4.2.6.8 and 6.1.1.4'
H H 0.0000 0.0000 'International Tables Vol C Tables 4.2.6.8 and 6.1.1.4'
B B 0.0013 0.0007 'International Tables Vol C Tables 4.2.6.8 and 6.1.1.4'
N N 0.0061 0.0033 'International Tables Vol C Tables 4.2.6.8 and 6.1.1.4'
F F 0.0171 0.0103 'International Tables Vol C Tables 4.2.6.8 and 6.1.1.4'
S S 0.1246 0.1234 'International Tables Vol C Tables 4.2.6.8 and 6.1.1.4'

loop_
_geom_angle_atom_site_label_1
_geom_angle_atom_site_label_2
_geom_angle_atom_site_label_3
_geom_angle_site_symmetry_1
_geom_angle_site_symmetry_3
_geom_angle
_geom_angle_publ_flag
C25A S1A B1A . . 95.25(9) ?
C8A N1A C1A . . 112.74(15) ?
C8A N1A B1A . . 122.29(16) ?
C1A N1A B1A . . 123.18(15) ?
C9A N2A C8A . . 116.86(16) ?
C16A N3A C9A . . 112.63(15) ?
C16A N3A B1A . . 122.86(16) ?
C9A N3A B1A . . 122.64(15) ?
C17A N4A C16A . . 116.84(15) ?
C24A N5A C17A . . 112.72(15) ?
C24A N5A B1A . . 123.01(15) ?
C17A N5A B1A . . 122.26(16) ?
C24A N6A C1A . . 116.87(16) ?
N6A C1A N1A . . 122.72(16) ?
N6A C1A C2A . . 129.83(17) ?
N1A C1A C2A . . 105.55(16) ?
C3A C2A C7A . . 120.40(18) ?
C3A C2A C1A . . 132.43(18) ?
C7A C2A C1A . . 106.97(16) ?
C4A C3A C2A . . 118.01(19) ?
C4A C3A H3AA . . 121.0 ?
C2A C3A H3AA . . 121.0 ?
C3A C4A C5A . . 121.27(19) ?
C3A C4A H4AA . . 119.4 ?
C5A C4A H4AA . . 119.4 ?
C6A C5A C4A . . 121.61(19) ?
C6A C5A H5AA . . 119.2 ?
C4A C5A H5AA . . 119.2 ?
C5A C6A C7A . . 118.01(19) ?
C5A C6A H6AA . . 121.0 ?
C7A C6A H6AA . . 121.0 ?
C6A C7A C2A . . 120.69(18) ?
C6A C7A C8A . . 131.67(19) ?
C2A C7A C8A . . 107.36(16) ?
N2A C8A N1A . . 123.01(16) ?
N2A C8A C7A . . 129.21(17) ?
N1A C8A C7A . . 105.73(16) ?
N2A C9A N3A . . 123.00(17) ?
N2A C9A C10A . . 129.34(18) ?
N3A C9A C10A . . 105.93(16) ?
C11A C10A C15A . . 120.83(18) ?
C11A C10A C9A . . 131.68(18) ?
C15A C10A C9A . . 107.07(17) ?
C12A C11A C10A . . 118.2(2) ?
C12A C11A H11A . . 120.9 ?
C10A C11A H11A . . 120.9 ?
C11A C12A C13A . . 121.3(2) ?
C11A C12A H12A . . 119.4 ?
C13A C12A H12A . . 119.4 ?
C14A C13A C12A . . 121.29(19) ?
C14A C13A H13A . . 119.4 ?
C12A C13A H13A . . 119.4 ?
C13A C14A C15A . . 118.08(19) ?
C13A C14A H14A . . 121.0 ?
C15A C14A H14A . . 121.0 ?
C14A C15A C10A . . 120.35(19) ?
C14A C15A C16A . . 131.84(18) ?
C10A C15A C16A . . 107.36(16) ?
N4A C16A N3A . . 122.66(17) ?
N4A C16A C15A . . 129.55(16) ?
N3A C16A C15A . . 105.83(16) ?
N4A C17A N5A . . 123.08(16) ?
N4A C17A C18A . . 129.28(16) ?
N5A C17A C18A . . 105.48(16) ?
C19A C18A C23A . . 120.70(18) ?
C19A C18A C17A . . 131.89(18) ?
C23A C18A C17A . . 107.21(16) ?
C20A C19A C18A . . 117.88(19) ?
C20A C19A H19A . . 121.1 ?
C18A C19A H19A . . 121.1 ?
C19A C20A C21A . . 121.30(19) ?
C19A C20A H20A . . 119.4 ?
C21A C20A H20A . . 119.4 ?
C22A C21A C20A . . 121.62(19) ?
C22A C21A H21A . . 119.2 ?
C20A C21A H21A . . 119.2 ?
C21A C22A C23A . . 117.76(19) ?
C21A C22A H22A . . 121.1 ?
C23A C22A H22A . . 121.1 ?
C22A C23A C18A . . 120.67(17) ?
C22A C23A C24A . . 131.79(18) ?
C18A C23A C24A . . 107.26(16) ?
N6A C24A N5A . . 123.10(16) ?
N6A C24A C23A . . 129.36(17) ?
N5A C24A C23A . . 105.87(15) ?
C30A C25A C26A . . 116.31(18) ?
C30A C25A S1A . . 121.85(15) ?
C26A C25A S1A . . 121.84(15) ?
F1A C26A C27A . . 117.95(18) ?
F1A C26A C25A . . 119.92(17) ?
C27A C26A C25A . . 122.12(19) ?
F2A C27A C28A . . 119.74(19) ?
F2A C27A C26A . . 120.62(19) ?
C28A C27A C26A . . 119.6(2) ?
F3A C28A C29A . . 120.0(2) ?
F3A C28A C27A . . 119.9(2) ?
C29A C28A C27A . . 120.07(19) ?
F4A C29A C28A . . 120.06(19) ?
F4A C29A C30A . . 120.2(2) ?
C28A C29A C30A . . 119.73(19) ?
F5A C30A C29A . . 117.86(18) ?
F5A C30A C25A . . 120.04(17) ?
C29A C30A C25A . . 122.10(19) ?
N3A B1A N1A . . 105.58(15) ?
N3A B1A N5A . . 105.31(15) ?
N1A B1A N5A . . 105.43(15) ?
N3A B1A S1A . . 113.72(14) ?
N1A B1A S1A . . 111.33(13) ?
N5A B1A S1A . . 114.69(14) ?
C25B S1B B1B . . 100.93(9) ?
C1B N1B C8B . . 112.98(15) ?
C1B N1B B1B . . 123.47(15) ?
C8B N1B B1B . . 121.84(15) ?
C8B N2B C9B . . 116.87(16) ?
C9B N3B C16B . . 114.69(16) ?
C9B N3B B1B . . 122.56(16) ?
C16B N3B B1B . . 122.52(17) ?
C17B N4B C16B . . 117.07(17) ?
C17B N5B C24B . . 113.19(16) ?
C17B N5B B1B . . 122.36(16) ?
C24B N5B B1B . . 122.91(16) ?
C1B N6B C24B . . 116.82(16) ?
N6B C1B N1B . . 122.63(17) ?
N6B C1B C2B . . 130.16(16) ?
N1B C1B C2B . . 105.71(15) ?
C3B C2B C7B . . 120.70(18) ?
C3B C2B C1B . . 132.07(18) ?
C7B C2B C1B . . 107.08(16) ?
C4B C3B C2B . . 117.91(19) ?
C4B C3B H3BA . . 121.0 ?
C2B C3B H3BA . . 121.0 ?
C3B C4B C5B . . 121.2(2) ?
C3B C4B H4BA . . 119.4 ?
C5B C4B H4BA . . 119.4 ?
C6B C5B C4B . . 121.6(2) ?
C6B C5B H5BA . . 119.2 ?
C4B C5B H5BA . . 119.2 ?
C5B C6B C7B . . 118.1(2) ?
C5B C6B H6BA . . 121.0 ?
C7B C6B H6BA . . 121.0 ?
C6B C7B C2B . . 120.49(18) ?
C6B C7B C8B . . 131.90(18) ?
C2B C7B C8B . . 107.43(16) ?
N2B C8B N1B . . 122.60(17) ?
N2B C8B C7B . . 130.50(17) ?
N1B C8B C7B . . 105.37(15) ?
N2B C9B N3B . . 122.19(17) ?
N2B C9B C10B . . 131.59(18) ?
N3B C9B C10B . . 104.77(17) ?
C11B C10B C15B . . 120.9(2) ?
C11B C10B C9B . . 131.6(2) ?
C15B C10B C9B . . 107.30(18) ?
C12B C11B C10B . . 117.1(2) ?
C12B C11B H11B . . 121.4 ?
C10B C11B H11B . . 121.4 ?
C11B C12B C13B . . 121.6(2) ?
C11B C12B H12B . . 119.2 ?
C13B C12B H12B . . 119.2 ?
C14B C13B C12B . . 122.4(2) ?
C14B C13B H13B . . 118.8 ?
C12B C13B H13B . . 118.8 ?
C13B C14B C15B . . 117.0(2) ?
C13B C14B H14B . . 121.5 ?
C15B C14B H14B . . 121.5 ?
C14B C15B C10B . . 120.9(2) ?
C14B C15B C16B . . 131.4(2) ?
C10B C15B C16B . . 107.52(17) ?
N4B C16B N3B . . 122.09(18) ?
N4B C16B C15B . . 131.92(18) ?
N3B C16B C15B . . 104.74(18) ?
N4B C17B N5B . . 122.35(18) ?
N4B C17B C18B . . 130.83(18) ?
N5B C17B C18B . . 105.38(17) ?
C19B C18B C23B . . 120.1(2) ?
C19B C18B C17B . . 132.3(2) ?
C23B C18B C17B . . 107.44(17) ?
C20B C19B C18B . . 117.8(2) ?
C20B C19B H19B . . 121.1 ?
C18B C19B H19B . . 121.1 ?
C19B C20B C21B . . 122.1(2) ?
C19B C20B H20B . . 118.9 ?
C21B C20B H20B . . 118.9 ?
C22B C21B C20B . . 121.0(2) ?
C22B C21B H21B . . 119.5 ?
C20B C21B H21B . . 119.5 ?
C21B C22B C23B . . 117.8(2) ?
C21B C22B H22B . . 121.1 ?
C23B C22B H22B . . 121.1 ?
C22B C23B C18B . . 121.08(19) ?
C22B C23B C24B . . 131.7(2) ?
C18B C23B C24B . . 107.14(17) ?
N6B C24B N5B . . 122.85(16) ?
N6B C24B C23B . . 130.29(17) ?
N5B C24B C23B . . 105.43(17) ?
C30B C25B C26B . . 116.38(18) ?
C30B C25B S1B . . 122.24(15) ?
C26B C25B S1B . . 121.38(15) ?
F1B C26B C27B . . 117.55(19) ?
F1B C26B C25B . . 120.24(18) ?
C27B C26B C25B . . 122.2(2) ?
F2B C27B C28B . . 119.8(2) ?
F2B C27B C26B . . 120.3(2) ?
C28B C27B C26B . . 119.9(2) ?
F3B C28B C27B . . 120.3(2) ?
F3B C28B C29B . . 119.8(2) ?
C27B C28B C29B . . 119.8(2) ?
F4B C29B C28B . . 119.9(2) ?
F4B C29B C30B . . 120.2(2) ?
C28B C29B C30B . . 119.9(2) ?
F5B C30B C29B . . 118.04(19) ?
F5B C30B C25B . . 120.16(18) ?
C29B C30B C25B . . 121.8(2) ?
N3B B1B N1B . . 105.47(16) ?
N3B B1B N5B . . 105.02(15) ?
N1B B1B N5B . . 105.31(15) ?
N3B B1B S1B . . 111.66(13) ?
N1B B1B S1B . . 113.09(13) ?
N5B B1B S1B . . 115.45(14) ?

loop_
_geom_bond_atom_site_label_1
_geom_bond_atom_site_label_2
_geom_bond_site_symmetry_2
_geom_bond_distance
_geom_bond_publ_flag
S1A C25A . 1.7679(19) ?
S1A B1A . 1.955(2) ?
F1A C26A . 1.346(2) ?
F2A C27A . 1.344(2) ?
F3A C28A . 1.341(2) ?
F4A C29A . 1.346(2) ?
F5A C30A . 1.344(2) ?
N1A C8A . 1.369(2) ?
N1A C1A . 1.369(2) ?
N1A B1A . 1.486(3) ?
N2A C9A . 1.339(2) ?
N2A C8A . 1.343(2) ?
N3A C16A . 1.371(2) ?
N3A C9A . 1.371(2) ?
N3A B1A . 1.484(3) ?
N4A C17A . 1.342(2) ?
N4A C16A . 1.343(2) ?
N5A C24A . 1.367(2) ?
N5A C17A . 1.370(2) ?
N5A B1A . 1.489(3) ?
N6A C24A . 1.345(2) ?
N6A C1A . 1.346(2) ?
C1A C2A . 1.455(3) ?
C2A C3A . 1.395(3) ?
C2A C7A . 1.424(3) ?
C3A C4A . 1.386(3) ?
C3A H3AA . 0.9500 ?
C4A C5A . 1.399(3) ?
C4A H4AA . 0.9500 ?
C5A C6A . 1.378(3) ?
C5A H5AA . 0.9500 ?
C6A C7A . 1.394(3) ?
C6A H6AA . 0.9500 ?
C7A C8A . 1.444(3) ?
C9A C10A . 1.456(3) ?
C10A C11A . 1.387(3) ?
C10A C15A . 1.421(3) ?
C11A C12A . 1.385(3) ?
C11A H11A . 0.9500 ?
C12A C13A . 1.397(3) ?
C12A H12A . 0.9500 ?
C13A C14A . 1.387(3) ?
C13A H13A . 0.9500 ?
C14A C15A . 1.394(3) ?
C14A H14A . 0.9500 ?
C15A C16A . 1.453(3) ?
C17A C18A . 1.456(3) ?
C18A C19A . 1.398(3) ?
C18A C23A . 1.417(3) ?
C19A C20A . 1.381(3) ?
C19A H19A . 0.9500 ?
C20A C21A . 1.400(3) ?
C20A H20A . 0.9500 ?
C21A C22A . 1.383(3) ?
C21A H21A . 0.9500 ?
C22A C23A . 1.395(3) ?
C22A H22A . 0.9500 ?
C23A C24A . 1.450(3) ?
C25A C30A . 1.386(3) ?
C25A C26A . 1.388(3) ?
C26A C27A . 1.378(3) ?
C27A C28A . 1.369(3) ?
C28A C29A . 1.366(3) ?
C29A C30A . 1.380(3) ?
S1B C25B . 1.7608(19) ?
S1B B1B . 1.958(2) ?
F1B C26B . 1.340(2) ?
F2B C27B . 1.347(2) ?
F3B C28B . 1.341(2) ?
F4B C29B . 1.338(3) ?
F5B C30B . 1.339(2) ?
N1B C1B . 1.366(2) ?
N1B C8B . 1.376(2) ?
N1B B1B . 1.481(3) ?
N2B C8B . 1.346(2) ?
N2B C9B . 1.347(3) ?
N3B C9B . 1.361(2) ?
N3B C16B . 1.366(2) ?
N3B B1B . 1.468(3) ?
N4B C17B . 1.343(3) ?
N4B C16B . 1.349(3) ?
N5B C17B . 1.368(2) ?
N5B C24B . 1.369(2) ?
N5B B1B . 1.487(3) ?
N6B C1B . 1.345(2) ?
N6B C24B . 1.345(2) ?
C1B C2B . 1.457(3) ?
C2B C3B . 1.391(3) ?
C2B C7B . 1.422(3) ?
C3B C4B . 1.383(3) ?
C3B H3BA . 0.9500 ?
C4B C5B . 1.397(3) ?
C4B H4BA . 0.9500 ?
C5B C6B . 1.379(3) ?
C5B H5BA . 0.9500 ?
C6B C7B . 1.389(3) ?
C6B H6BA . 0.9500 ?
C7B C8B . 1.456(3) ?
C9B C10B . 1.460(3) ?
C10B C11B . 1.397(3) ?
C10B C15B . 1.424(3) ?
C11B C12B . 1.389(3) ?
C11B H11B . 0.9500 ?
C12B C13B . 1.390(4) ?
C12B H12B . 0.9500 ?
C13B C14B . 1.383(4) ?
C13B H13B . 0.9500 ?
C14B C15B . 1.397(3) ?
C14B H14B . 0.9500 ?
C15B C16B . 1.455(3) ?
C17B C18B . 1.457(3) ?
C18B C19B . 1.395(3) ?
C18B C23B . 1.418(3) ?
C19B C20B . 1.380(3) ?
C19B H19B . 0.9500 ?
C20B C21B . 1.393(4) ?
C20B H20B . 0.9500 ?
C21B C22B . 1.380(3) ?
C21B H21B . 0.9500 ?
C22B C23B . 1.396(3) ?
C22B H22B . 0.9500 ?
C23B C24B . 1.459(3) ?
C25B C30B . 1.389(3) ?
C25B C26B . 1.390(3) ?
C26B C27B . 1.379(3) ?
C27B C28B . 1.364(3) ?
C28B C29B . 1.376(3) ?
C29B C30B . 1.382(3) ?

loop_
_geom_torsion_atom_site_label_1
_geom_torsion_atom_site_label_2
_geom_torsion_atom_site_label_3
_geom_torsion_atom_site_label_4
_geom_torsion_site_symmetry_1
_geom_torsion_site_symmetry_2
_geom_torsion_site_symmetry_3
_geom_torsion_site_symmetry_4
_geom_torsion
_geom_torsion_publ_flag
C24A N6A C1A N1A . . . . -6.8(3) ?
C24A N6A C1A C2A . . . . 155.10(18) ?
C8A N1A C1A N6A . . . . 153.15(17) ?
B1A N1A C1A N6A . . . . -11.9(3) ?
C8A N1A C1A C2A . . . . -12.54(19) ?
B1A N1A C1A C2A . . . . -177.56(15) ?
N6A C1A C2A C3A . . . . 16.9(3) ?
N1A C1A C2A C3A . . . . -178.82(19) ?
N6A C1A C2A C7A . . . . -157.83(18) ?
N1A C1A C2A C7A . . . . 6.46(19) ?
C7A C2A C3A C4A . . . . -0.4(3) ?
C1A C2A C3A C4A . . . . -174.53(19) ?
C2A C3A C4A C5A . . . . 0.0(3) ?
C3A C4A C5A C6A . . . . 0.5(3) ?
C4A C5A C6A C7A . . . . -0.6(3) ?
C5A C6A C7A C2A . . . . 0.2(3) ?
C5A C6A C7A C8A . . . . 173.23(19) ?
C3A C2A C7A C6A . . . . 0.3(3) ?
C1A C2A C7A C6A . . . . 175.80(16) ?
C3A C2A C7A C8A . . . . -174.25(16) ?
C1A C2A C7A C8A . . . . 1.23(19) ?
C9A N2A C8A N1A . . . . 7.0(3) ?
C9A N2A C8A C7A . . . . -154.32(18) ?
C1A N1A C8A N2A . . . . -151.72(17) ?
B1A N1A C8A N2A . . . . 13.5(3) ?
C1A N1A C8A C7A . . . . 13.34(19) ?
B1A N1A C8A C7A . . . . 178.51(15) ?
C6A C7A C8A N2A . . . . -18.4(3) ?
C2A C7A C8A N2A . . . . 155.33(18) ?
C6A C7A C8A N1A . . . . 177.79(18) ?
C2A C7A C8A N1A . . . . -8.47(19) ?
C8A N2A C9A N3A . . . . -9.0(3) ?
C8A N2A C9A C10A . . . . 153.80(19) ?
C16A N3A C9A N2A . . . . 155.46(17) ?
B1A N3A C9A N2A . . . . -9.4(3) ?
C16A N3A C9A C10A . . . . -10.8(2) ?
B1A N3A C9A C10A . . . . -175.61(16) ?
N2A C9A C10A C11A . . . . 13.2(3) ?
N3A C9A C10A C11A . . . . 178.3(2) ?
N2A C9A C10A C15A . . . . -159.18(19) ?
N3A C9A C10A C15A . . . . 5.9(2) ?
C15A C10A C11A C12A . . . . -1.1(3) ?
C9A C10A C11A C12A . . . . -172.6(2) ?
C10A C11A C12A C13A . . . . 0.8(3) ?
C11A C12A C13A C14A . . . . 0.3(3) ?
C12A C13A C14A C15A . . . . -1.0(3) ?
C13A C14A C15A C10A . . . . 0.7(3) ?
C13A C14A C15A C16A . . . . 171.95(19) ?
C11A C10A C15A C14A . . . . 0.3(3) ?
C9A C10A C15A C14A . . . . 173.74(17) ?
C11A C10A C15A C16A . . . . -172.86(17) ?
C9A C10A C15A C16A . . . . 0.5(2) ?
C17A N4A C16A N3A . . . . 9.3(3) ?
C17A N4A C16A C15A . . . . -152.40(19) ?
C9A N3A C16A N4A . . . . -154.32(17) ?
B1A N3A C16A N4A . . . . 10.5(3) ?
C9A N3A C16A C15A . . . . 11.1(2) ?
B1A N3A C16A C15A . . . . 175.90(16) ?
C14A C15A C16A N4A . . . . -14.8(3) ?
C10A C15A C16A N4A . . . . 157.29(19) ?
C14A C15A C16A N3A . . . . -178.9(2) ?
C10A C15A C16A N3A . . . . -6.8(2) ?
C16A N4A C17A N5A . . . . -8.4(3) ?
C16A N4A C17A C18A . . . . 152.33(18) ?
C24A N5A C17A N4A . . . . 152.10(17) ?
B1A N5A C17A N4A . . . . -12.2(3) ?
C24A N5A C17A C18A . . . . -12.5(2) ?
B1A N5A C17A C18A . . . . -176.86(16) ?
N4A C17A C18A C19A . . . . 19.3(3) ?
N5A C17A C18A C19A . . . . -177.40(19) ?
N4A C17A C18A C23A . . . . -155.39(19) ?
N5A C17A C18A C23A . . . . 7.9(2) ?
C23A C18A C19A C20A . . . . -0.5(3) ?
C17A C18A C19A C20A . . . . -174.55(19) ?
C18A C19A C20A C21A . . . . 2.3(3) ?
C19A C20A C21A C22A . . . . -1.8(3) ?
C20A C21A C22A C23A . . . . -0.6(3) ?
C21A C22A C23A C18A . . . . 2.3(3) ?
C21A C22A C23A C24A . . . . 175.47(19) ?
C19A C18A C23A C22A . . . . -1.9(3) ?
C17A C18A C23A C22A . . . . 173.52(17) ?
C19A C18A C23A C24A . . . . -176.50(17) ?
C17A C18A C23A C24A . . . . -1.1(2) ?
C1A N6A C24A N5A . . . . 7.9(3) ?
C1A N6A C24A C23A . . . . -155.16(18) ?
C17A N5A C24A N6A . . . . -154.60(17) ?
B1A N5A C24A N6A . . . . 9.6(3) ?
C17A N5A C24A C23A . . . . 11.9(2) ?
B1A N5A C24A C23A . . . . 176.07(16) ?
C22A C23A C24A N6A . . . . -14.6(3) ?
C18A C23A C24A N6A . . . . 159.18(18) ?
C22A C23A C24A N5A . . . . -179.97(19) ?
C18A C23A C24A N5A . . . . -6.1(2) ?
B1A S1A C25A C30A . . . . -93.53(17) ?
B1A S1A C25A C26A . . . . 85.40(17) ?
C30A C25A C26A F1A . . . . -178.39(17) ?
S1A C25A C26A F1A . . . . 2.6(3) ?
C30A C25A C26A C27A . . . . 2.2(3) ?
S1A C25A C26A C27A . . . . -176.77(16) ?
F1A C26A C27A F2A . . . . 0.0(3) ?
C25A C26A C27A F2A . . . . 179.41(18) ?
F1A C26A C27A C28A . . . . 179.43(19) ?
C25A C26A C27A C28A . . . . -1.2(3) ?
F2A C27A C28A F3A . . . . -0.4(3) ?
C26A C27A C28A F3A . . . . -179.9(2) ?
F2A C27A C28A C29A . . . . 179.0(2) ?
C26A C27A C28A C29A . . . . -0.5(3) ?
F3A C28A C29A F4A . . . . 0.9(3) ?
C27A C28A C29A F4A . . . . -178.5(2) ?
F3A C28A C29A C30A . . . . -179.7(2) ?
C27A C28A C29A C30A . . . . 0.9(3) ?
F4A C29A C30A F5A . . . . -1.1(3) ?
C28A C29A C30A F5A . . . . 179.53(19) ?
F4A C29A C30A C25A . . . . 179.61(18) ?
C28A C29A C30A C25A . . . . 0.2(3) ?
C26A C25A C30A F5A . . . . 178.96(17) ?
S1A C25A C30A F5A . . . . -2.0(3) ?
C26A C25A C30A C29A . . . . -1.7(3) ?
S1A C25A C30A C29A . . . . 177.24(16) ?
C16A N3A B1A N1A . . . . -137.85(16) ?
C9A N3A B1A N1A . . . . 25.4(2) ?
C16A N3A B1A N5A . . . . -26.6(2) ?
C9A N3A B1A N5A . . . . 136.68(16) ?
C16A N3A B1A S1A . . . . 99.80(18) ?
C9A N3A B1A S1A . . . . -96.93(18) ?
C8A N1A B1A N3A . . . . -27.3(2) ?
C1A N1A B1A N3A . . . . 136.30(16) ?
C8A N1A B1A N5A . . . . -138.50(16) ?
C1A N1A B1A N5A . . . . 25.1(2) ?
C8A N1A B1A S1A . . . . 96.55(17) ?
C1A N1A B1A S1A . . . . -99.83(17) ?
C24A N5A B1A N3A . . . . -135.37(17) ?
C17A N5A B1A N3A . . . . 27.3(2) ?
C24A N5A B1A N1A . . . . -24.0(2) ?
C17A N5A B1A N1A . . . . 138.70(16) ?
C24A N5A B1A S1A . . . . 98.83(18) ?
C17A N5A B1A S1A . . . . -98.46(18) ?
C24B N6B C1B N1B . . . . -8.5(3) ?
C24B N6B C1B C2B . . . . 155.41(19) ?
C8B N1B C1B N6B . . . . 154.90(17) ?
B1B N1B C1B N6B . . . . -10.4(3) ?
C8B N1B C1B C2B . . . . -12.4(2) ?
B1B N1B C1B C2B . . . . -177.74(16) ?
N6B C1B C2B C3B . . . . 17.3(3) ?
N1B C1B C2B C3B . . . . -176.70(19) ?
N6B C1B C2B C7B . . . . -158.19(19) ?
N1B C1B C2B C7B . . . . 7.80(19) ?
C7B C2B C3B C4B . . . . 0.0(3) ?
C1B C2B C3B C4B . . . . -175.04(19) ?
C2B C3B C4B C5B . . . . 1.2(3) ?
C3B C4B C5B C6B . . . . -1.0(3) ?
C4B C5B C6B C7B . . . . -0.5(3) ?
C5B C6B C7B C2B . . . . 1.6(3) ?
C5B C6B C7B C8B . . . . 176.15(19) ?
C3B C2B C7B C6B . . . . -1.4(3) ?
C1B C2B C7B C6B . . . . 174.71(17) ?
C3B C2B C7B C8B . . . . -177.13(16) ?
C1B C2B C7B C8B . . . . -1.0(2) ?
C9B N2B C8B N1B . . . . 9.5(2) ?
C9B N2B C8B C7B . . . . -154.26(18) ?
C1B N1B C8B N2B . . . . -155.48(16) ?
B1B N1B C8B N2B . . . . 10.1(3) ?
C1B N1B C8B C7B . . . . 11.7(2) ?
B1B N1B C8B C7B . . . . 177.36(15) ?
C6B C7B C8B N2B . . . . -15.3(3) ?
C2B C7B C8B N2B . . . . 159.74(18) ?
C6B C7B C8B N1B . . . . 178.87(19) ?
C2B C7B C8B N1B . . . . -6.09(19) ?
C8B N2B C9B N3B . . . . -6.3(2) ?
C8B N2B C9B C10B . . . . 157.78(18) ?
C16B N3B C9B N2B . . . . 157.76(16) ?
B1B N3B C9B N2B . . . . -16.9(3) ?
C16B N3B C9B C10B . . . . -10.0(2) ?
B1B N3B C9B C10B . . . . 175.33(15) ?
N2B C9B C10B C11B . . . . 14.0(3) ?
N3B C9B C10B C11B . . . . -179.86(19) ?
N2B C9B C10B C15B . . . . -160.80(19) ?
N3B C9B C10B C15B . . . . 5.31(19) ?
C15B C10B C11B C12B . . . . -1.2(3) ?
C9B C10B C11B C12B . . . . -175.47(19) ?
C10B C11B C12B C13B . . . . 0.7(3) ?
C11B C12B C13B C14B . . . . 0.6(4) ?
C12B C13B C14B C15B . . . . -1.4(3) ?
C13B C14B C15B C10B . . . . 0.8(3) ?
C13B C14B C15B C16B . . . . 175.0(2) ?
C11B C10B C15B C14B . . . . 0.5(3) ?
C9B C10B C15B C14B . . . . 175.99(17) ?
C11B C10B C15B C16B . . . . -174.97(17) ?
C9B C10B C15B C16B . . . . 0.5(2) ?
C17B N4B C16B N3B . . . . 6.9(3) ?
C17B N4B C16B C15B . . . . -158.25(19) ?
C9B N3B C16B N4B . . . . -158.29(17) ?
B1B N3B C16B N4B . . . . 16.4(3) ?
C9B N3B C16B C15B . . . . 10.3(2) ?
B1B N3B C16B C15B . . . . -175.01(15) ?
C14B C15B C16B N4B . . . . -13.9(4) ?
C10B C15B C16B N4B . . . . 160.87(19) ?
C14B C15B C16B N3B . . . . 179.1(2) ?
C10B C15B C16B N3B . . . . -6.1(2) ?
C16B N4B C17B N5B . . . . -9.5(3) ?
C16B N4B C17B C18B . . . . 154.72(19) ?
C24B N5B C17B N4B . . . . 155.44(17) ?
B1B N5B C17B N4B . . . . -10.7(3) ?
C24B N5B C17B C18B . . . . -12.2(2) ?
B1B N5B C17B C18B . . . . -178.41(16) ?
N4B C17B C18B C19B . . . . 16.7(4) ?
N5B C17B C18B C19B . . . . -177.1(2) ?
N4B C17B C18B C23B . . . . -158.9(2) ?
N5B C17B C18B C23B . . . . 7.3(2) ?
C23B C18B C19B C20B . . . . -1.8(3) ?
C17B C18B C19B C20B . . . . -176.9(2) ?
C18B C19B C20B C21B . . . . 1.6(3) ?
C19B C20B C21B C22B . . . . -0.2(4) ?
C20B C21B C22B C23B . . . . -1.0(3) ?
C21B C22B C23B C18B . . . . 0.8(3) ?
C21B C22B C23B C24B . . . . 177.4(2) ?
C19B C18B C23B C22B . . . . 0.6(3) ?
C17B C18B C23B C22B . . . . 176.85(17) ?
C19B C18B C23B C24B . . . . -176.74(18) ?
C17B C18B C23B C24B . . . . -0.5(2) ?
C1B N6B C24B N5B . . . . 8.5(3) ?
C1B N6B C24B C23B . . . . -155.83(19) ?
C17B N5B C24B N6B . . . . -155.70(17) ?
B1B N5B C24B N6B . . . . 10.4(3) ?
C17B N5B C24B C23B . . . . 11.9(2) ?
B1B N5B C24B C23B . . . . 178.02(16) ?
C22B C23B C24B N6B . . . . -17.1(4) ?
C18B C23B C24B N6B . . . . 159.83(19) ?
C22B C23B C24B N5B . . . . 176.5(2) ?
C18B C23B C24B N5B . . . . -6.5(2) ?
B1B S1B C25B C30B . . . . -84.01(17) ?
B1B S1B C25B C26B . . . . 96.28(17) ?
C30B C25B C26B F1B . . . . 179.89(17) ?
S1B C25B C26B F1B . . . . -0.4(3) ?
C30B C25B C26B C27B . . . . -0.1(3) ?
S1B C25B C26B C27B . . . . 179.64(16) ?
F1B C26B C27B F2B . . . . 1.0(3) ?
C25B C26B C27B F2B . . . . -179.01(18) ?
F1B C26B C27B C28B . . . . -179.61(19) ?
C25B C26B C27B C28B . . . . 0.4(3) ?
F2B C27B C28B F3B . . . . 0.1(3) ?
C26B C27B C28B F3B . . . . -179.34(19) ?
F2B C27B C28B C29B . . . . 179.0(2) ?
C26B C27B C28B C29B . . . . -0.4(3) ?
F3B C28B C29B F4B . . . . -0.1(3) ?
C27B C28B C29B F4B . . . . -179.1(2) ?
F3B C28B C29B C30B . . . . 179.10(19) ?
C27B C28B C29B C30B . . . . 0.2(3) ?
F4B C29B C30B F5B . . . . -1.2(3) ?
C28B C29B C30B F5B . . . . 179.53(19) ?
F4B C29B C30B C25B . . . . 179.37(19) ?
C28B C29B C30B C25B . . . . 0.1(3) ?
C26B C25B C30B F5B . . . . -179.54(17) ?
S1B C25B C30B F5B . . . . 0.7(3) ?
C26B C25B C30B C29B . . . . -0.2(3) ?
S1B C25B C30B C29B . . . . -179.89(16) ?
C9B N3B B1B N1B . . . . 31.7(2) ?
C16B N3B B1B N1B . . . . -142.52(16) ?
C9B N3B B1B N5B . . . . 142.72(16) ?
C16B N3B B1B N5B . . . . -31.5(2) ?
C9B N3B B1B S1B . . . . -91.46(18) ?
C16B N3B B1B S1B . . . . 94.28(18) ?
C1B N1B B1B N3B . . . . 135.81(17) ?
C8B N1B B1B N3B . . . . -28.3(2) ?
C1B N1B B1B N5B . . . . 25.0(2) ?
C8B N1B B1B N5B . . . . -139.04(16) ?
C1B N1B B1B S1B . . . . -101.90(17) ?
C8B N1B B1B S1B . . . . 94.02(18) ?
C17B N5B B1B N3B . . . . 28.8(2) ?
C24B N5B B1B N3B . . . . -136.01(17) ?
C17B N5B B1B N1B . . . . 139.91(17) ?
C24B N5B B1B N1B . . . . -24.9(2) ?
C17B N5B B1B S1B . . . . -94.60(19) ?
C24B N5B B1B S1B . . . . 100.57(18) ?
